data_4089557
loop_
_publ_author_name
'\'Alvarez-Rodr\'iguez, Luc\'ia'
'Cabeza, Javier A.'
'Garc\'ia-\'Alvarez, Pablo'
'Polo, Diego'

_publ_section_title
;
 Organic Amides as Suitable Precursors to Stabilize Stannylenes
;
_journal_issue 12
_journal_name_full Organometallics
_journal_page_first 3557
_journal_paper_doi 10.1021/om400476c
_journal_volume 32
_journal_year 2013
_chemical_formula_moiety 'C18 H36 Cl2 N2 O2 Sn2'
_chemical_formula_sum 'C18 H36 Cl2 N2 O2 Sn2'
_chemical_formula_weight 620.77
_space_group_IT_number 61
_space_group_name_Hall '-P 2ac 2ab'
_space_group_name_H-M_alt 'P b c a'
_symmetry_cell_setting orthorhombic
_symmetry_space_group_name_Hall '-P 2ac 2ab'
_symmetry_space_group_name_H-M 'P b c a'
_atom_sites_solution_hydrogens geom
_atom_sites_solution_primary direct
_atom_sites_solution_secondary difmap
_audit_creation_method SHELXL-97
_cell_angle_alpha 90.00
_cell_angle_beta 90.00
_cell_angle_gamma 90.00
_cell_formula_units_Z 4
_cell_length_a 13.7979(2)
_cell_length_b 10.88460(10)
_cell_length_c 16.5218(2)
_cell_measurement_reflns_used 3833
_cell_measurement_temperature 123(2)
_cell_measurement_theta_max 69.2787
_cell_measurement_theta_min 3.2003
_cell_volume 2481.32(5)
_computing_cell_refinement
; 
CrysAlisPro, Agilent Technologies,
Version 1.171.35.19 (release 27-10-2011 CrysAlis171 .NET)
(compiled Oct 27 2011,15:02:11)
;
_computing_data_collection
; 
CrysAlisPro, Agilent Technologies,
Version 1.171.35.19 (release 27-10-2011 CrysAlis171 .NET)
(compiled Oct 27 2011,15:02:11)
;
_computing_data_reduction
; 
CrysAlisPro, Agilent Technologies,
Version 1.171.35.19 (release 27-10-2011 CrysAlis171 .NET)
(compiled Oct 27 2011,15:02:11)
;
_computing_molecular_graphics 'PLATON (Spek, 2008)'
_computing_publication_material 'SHELXL-97 (Sheldrick, 2008)'
_computing_structure_refinement 'SHELXL-97 (Sheldrick, 2008)'
_computing_structure_solution 'SIR-97 (Giacovazzo, 1999)'
_diffrn_ambient_temperature 123(2)
_diffrn_measured_fraction_theta_full 0.977
_diffrn_measured_fraction_theta_max 0.977
_diffrn_measurement_device_type 'Xcalibur, Onyx, Nova'
_diffrn_radiation_monochromator mirror
_diffrn_radiation_source 'Nova (Cu) X-ray Source'
_diffrn_radiation_type CuK\a
_diffrn_radiation_wavelength 1.54180
_diffrn_reflns_av_R_equivalents 0.0000
_diffrn_reflns_av_sigmaI/netI 0.0954
_diffrn_reflns_limit_h_max 16
_diffrn_reflns_limit_h_min 0
_diffrn_reflns_limit_k_max 13
_diffrn_reflns_limit_k_min 0
_diffrn_reflns_limit_l_max 19
_diffrn_reflns_limit_l_min 0
_diffrn_reflns_number 2268
_diffrn_reflns_theta_full 69.40
_diffrn_reflns_theta_max 69.40
_diffrn_reflns_theta_min 5.83
_exptl_absorpt_coefficient_mu 18.099
_exptl_absorpt_correction_T_max 0.0177
_exptl_absorpt_correction_T_min 0.0087
_exptl_absorpt_correction_type refdelf
_exptl_absorpt_process_details
;
Parkin S,Moezzi B & Hope H, (1995) J. Appl. Cryst. 28, 53-56
Cubic fit to sin(theta)/lambda - 24 parameters
;
_exptl_crystal_colour colorless
_exptl_crystal_density_diffrn 1.662
_exptl_crystal_density_method 'not measured'
_exptl_crystal_description fragment
_exptl_crystal_F_000 1232
_exptl_crystal_size_max 0.6011
_exptl_crystal_size_mid 0.3248
_exptl_crystal_size_min 0.2801
_refine_diff_density_max 3.457
_refine_diff_density_min -3.434
_refine_diff_density_rms 0.717
_refine_ls_extinction_coef 0.00057(15)
_refine_ls_extinction_expression Fc^*^=kFc[1+0.001xFc^2^\l^3^/sin(2\q)]^-1/4^
_refine_ls_extinction_method SHELXL
_refine_ls_goodness_of_fit_ref 1.096
_refine_ls_hydrogen_treatment constr
_refine_ls_matrix_type full
_refine_ls_number_parameters 126
_refine_ls_number_reflns 2268
_refine_ls_number_restraints 0
_refine_ls_restrained_S_all 1.096
_refine_ls_R_factor_all 0.0928
_refine_ls_R_factor_gt 0.0789
_refine_ls_shift/su_max 0.000
_refine_ls_shift/su_mean 0.000
_refine_ls_structure_factor_coef Fsqd
_refine_ls_weighting_details 'calc w=1/[\s^2^(Fo^2^)+(0.1525P)^2^+0.0000P] where P=(Fo^2^+2Fc^2^)/3'
_refine_ls_weighting_scheme calc
_refine_ls_wR_factor_gt 0.1895
_refine_ls_wR_factor_ref 0.2180
_reflns_number_gt 1980
_reflns_number_total 2268
_reflns_threshold_expression >2\s(I)
_cod_data_source_file om400476c_si_002.cif
_cod_data_source_block xn12185-pga111
_cod_depositor_comments
;
The following automatic conversions were performed:

data item '_symmetry_cell_setting' value 'ORTHORHOMBIC' was changed
to 'orthorhombic' in accordance with the
/home/saulius/struct/COD-crude-data/automatic-downloads/DataCite-retrospective/ACS/depositions/lib/dictionaries/cif_core.dic
dictionary named 'cif_core.dic' version 2.4.2 last updated on
2011-04-26.

Automatic conversion script
Id: cif_fix_values 6909 2019-04-08 15:41:33Z antanas 
;
_cod_database_code 4089557

loop_
_symmetry_equiv_pos_as_xyz
'x, y, z'
'-x+1/2, -y, z+1/2'
'x+1/2, -y+1/2, -z'
'-x, y+1/2, -z+1/2'
'-x, -y, -z'
'x-1/2, y, -z-1/2'
'-x-1/2, y-1/2, z'
'x, -y-1/2, z-1/2'

loop_
_atom_site_label
_atom_site_type_symbol
_atom_site_fract_x
_atom_site_fract_y
_atom_site_fract_z
_atom_site_U_iso_or_equiv
_atom_site_adp_type
_atom_site_occupancy
_atom_site_symmetry_multiplicity
_atom_site_calc_flag
_atom_site_refinement_flags
C1 C 0.6429(4) 0.0447(6) 0.6001(3) 0.0252(11) Uani 1 1 d .
C2 C 0.6283(3) 0.0653(7) 0.6913(3) 0.0284(14) Uani 1 1 d .
C3 C 0.5820(5) 0.1938(7) 0.6983(4) 0.0472(16) Uani 1 1 d .
H3A H 0.5645 0.2096 0.7549 0.071 Uiso 1 1 calc R
H3B H 0.5236 0.1973 0.6646 0.071 Uiso 1 1 calc R
H3C H 0.6283 0.2561 0.6800 0.071 Uiso 1 1 calc R
C4 C 0.5588(4) -0.0304(7) 0.7252(4) 0.0370(14) Uani 1 1 d .
H4A H 0.5790 -0.1124 0.7074 0.056 Uiso 1 1 calc R
H4B H 0.4931 -0.0137 0.7056 0.056 Uiso 1 1 calc R
H4C H 0.5595 -0.0268 0.7845 0.056 Uiso 1 1 calc R
C5 C 0.7194(4) 0.0605(7) 0.7433(3) 0.0425(15) Uani 1 1 d .
H5A H 0.7028 0.0804 0.7995 0.064 Uiso 1 1 calc R
H5B H 0.7667 0.1202 0.7230 0.064 Uiso 1 1 calc R
H5C H 0.7473 -0.0222 0.7409 0.064 Uiso 1 1 calc R
C6 C 0.8146(3) 0.1028(6) 0.5525(3) 0.0274(12) Uani 1 1 d .
C7 C 0.8839(4) 0.0186(7) 0.5993(6) 0.0378(18) Uani 1 1 d .
H7A H 0.8661 0.0183 0.6567 0.057 Uiso 1 1 calc R
H7B H 0.9504 0.0487 0.5933 0.057 Uiso 1 1 calc R
H7C H 0.8794 -0.0651 0.5777 0.057 Uiso 1 1 calc R
C8 C 0.8157(4) 0.2362(6) 0.5841(4) 0.0381(13) Uani 1 1 d .
H8A H 0.7751 0.2877 0.5492 0.057 Uiso 1 1 calc R
H8B H 0.8823 0.2675 0.5837 0.057 Uiso 1 1 calc R
H8C H 0.7904 0.2382 0.6395 0.057 Uiso 1 1 calc R
C9 C 0.8471(4) 0.1055(7) 0.4633(4) 0.0370(14) Uani 1 1 d .
H9A H 0.8435 0.0224 0.4406 0.056 Uiso 1 1 calc R
H9B H 0.9139 0.1355 0.4600 0.056 Uiso 1 1 calc R
H9C H 0.8044 0.1603 0.4325 0.056 Uiso 1 1 calc R
Cl1 Cl 0.59398(10) 0.23185(15) 0.42741(8) 0.0359(5) Uani 1 1 d .
N1 N 0.7140(3) 0.0556(5) 0.5508(2) 0.0248(10) Uani 1 1 d .
O1 O 0.5611(4) 0.0086(4) 0.5627(2) 0.0229(11) Uani 1 1 d .
Sn1 Sn 0.62128(3) 0.00916(5) 0.44075(2) 0.0249(4) Uani 1 1 d .

loop_
_atom_site_aniso_label
_atom_site_aniso_U_11
_atom_site_aniso_U_22
_atom_site_aniso_U_33
_atom_site_aniso_U_23
_atom_site_aniso_U_13
_atom_site_aniso_U_12
C1 0.028(2) 0.021(3) 0.027(3) 0.005(2) -0.0039(19) -0.002(2)
C2 0.029(2) 0.031(4) 0.025(3) -0.001(3) -0.0021(17) 0.002(2)
C3 0.066(4) 0.042(4) 0.033(3) -0.006(3) 0.000(3) 0.018(3)
C4 0.037(3) 0.048(4) 0.026(3) 0.000(3) 0.006(2) -0.007(3)
C5 0.038(3) 0.062(5) 0.027(2) 0.001(3) -0.004(2) -0.008(3)
C6 0.022(2) 0.028(3) 0.033(2) 0.000(2) 0.0001(17) -0.003(2)
C7 0.026(3) 0.039(4) 0.048(5) 0.005(3) -0.002(2) 0.005(2)
C8 0.034(3) 0.029(3) 0.051(3) -0.005(3) 0.002(2) 0.000(2)
C9 0.027(2) 0.044(4) 0.040(3) 0.002(3) -0.001(2) -0.007(3)
Cl1 0.0348(7) 0.0312(10) 0.0416(8) 0.0100(6) -0.0044(5) -0.0005(7)
N1 0.025(2) 0.021(3) 0.028(2) -0.0017(18) -0.0035(15) 0.002(2)
O1 0.018(2) 0.027(3) 0.024(2) -0.0016(12) 0.0006(13) -0.0012(14)
Sn1 0.0243(5) 0.0269(5) 0.0235(5) -0.00187(12) 0.00146(11) 0.00064(12)

loop_
_atom_type_symbol
_atom_type_description
_atom_type_scat_dispersion_real
_atom_type_scat_dispersion_imag
_atom_type_scat_source
C C 0.0181 0.0091 'International Tables Vol C Tables 4.2.6.8 and 6.1.1.4'
H H 0.0000 0.0000 'International Tables Vol C Tables 4.2.6.8 and 6.1.1.4'
Cl Cl 0.3639 0.7018 'International Tables Vol C Tables 4.2.6.8 and 6.1.1.4'
N N 0.0311 0.0180 'International Tables Vol C Tables 4.2.6.8 and 6.1.1.4'
O O 0.0492 0.0322 'International Tables Vol C Tables 4.2.6.8 and 6.1.1.4'
Sn Sn 0.0259 5.4591 'International Tables Vol C Tables 4.2.6.8 and 6.1.1.4'

loop_
_geom_angle_atom_site_label_1
_geom_angle_atom_site_label_2
_geom_angle_atom_site_label_3
_geom_angle
_geom_angle_site_symmetry_3
N1 C1 O1 112.2(5) .
N1 C1 C2 135.2(5) .
O1 C1 C2 112.5(4) .
C5 C2 C4 106.7(5) .
C5 C2 C1 116.1(4) .
C4 C2 C1 110.1(5) .
C5 C2 C3 109.3(6) .
C4 C2 C3 109.4(5) .
C1 C2 C3 105.1(5) .
N1 C6 C7 112.7(5) .
N1 C6 C9 105.1(4) .
C7 C6 C9 108.2(5) .
N1 C6 C8 110.0(4) .
C7 C6 C8 112.7(5) .
C9 C6 C8 107.6(5) .
C1 N1 C6 137.7(4) .
C1 N1 Sn1 93.2(3) .
C6 N1 Sn1 128.2(3) .
C1 O1 Sn1 96.0(3) .
C1 O1 Sn1 150.4(3) 5_656
Sn1 O1 Sn1 111.05(17) 5_656
O1 Sn1 N1 58.48(17) .
O1 Sn1 Cl1 91.55(11) .
N1 Sn1 Cl1 86.51(14) .
O1 Sn1 O1 68.95(17) 5_656
N1 Sn1 O1 126.47(14) 5_656
Cl1 Sn1 O1 85.47(10) 5_656

loop_
_geom_bond_atom_site_label_1
_geom_bond_atom_site_label_2
_geom_bond_distance
_geom_bond_site_symmetry_2
C1 N1 1.280(7) .
C1 O1 1.345(7) .
C1 C2 1.537(7) .
C2 C5 1.524(7) .
C2 C4 1.524(9) .
C2 C3 1.542(10) .
C6 N1 1.480(7) .
C6 C7 1.533(9) .
C6 C9 1.541(7) .
C6 C8 1.544(9) .
Cl1 Sn1 2.4629(17) .
N1 Sn1 2.281(4) .
O1 Sn1 2.179(4) .
O1 Sn1 2.524(5) 5_656
Sn1 O1 2.524(5) 5_656
